data_4115337
loop_
_publ_author_name
'Kian L. Tan'
'Robert G. Bergman'
'Jonathan A. Ellman'

_publ_section_title
;
 Intermolecular Coupling of Isomerizable Alkenes to Heterocycles via
 Rhodium-Catalyzed C-H Bond Activation
;
_journal_name_full 'Journal of the American Chemical Society'
_journal_page_first 13964
_journal_page_last 13965
_journal_paper_doi 10.1021/ja0281129
_journal_volume 124
_journal_year 2002
_chemical_formula_moiety 'C17 H28 N4 '
_chemical_formula_sum 'C17 H28 N4'
_chemical_formula_weight 288.43
_space_group_IT_number 2
_symmetry_cell_setting triclinic
_symmetry_Int_Tables_number 2
_symmetry_space_group_name_Hall '-P 1'
_symmetry_space_group_name_H-M 'P -1'
_audit_creation_date 'Mon Aug 12 10:08:37 2002'
_audit_creation_method 'by teXsan'
_cell_angle_alpha 74.897(3)
_cell_angle_beta 77.983(2)
_cell_angle_gamma 79.092(2)
_cell_formula_units_Z 2
_cell_length_a 6.0001(2)
_cell_length_b 12.2626(5)
_cell_length_c 12.4228(2)
_cell_measurement_reflns_used 1284
_cell_measurement_temperature 143.2
_cell_measurement_theta_max 21.0
_cell_measurement_theta_min 1.8
_cell_volume 854.26(5)
_computing_cell_refinement 'Bruker SAINT v5.04'
_computing_data_collection 'Bruker SMART v5.0'
_computing_data_reduction 'Bruker SAINT v5.04'
_computing_publication_material teXsan
_computing_structure_refinement teXsan
_computing_structure_solution SIR97
_diffrn_measured_fraction_theta_full 1.0034
_diffrn_measured_fraction_theta_max 1.0034
_diffrn_measurement_device_type 'SMART CCD'
_diffrn_measurement_method \w-scan
_diffrn_radiation_type 'Mo K\a'
_diffrn_radiation_wavelength 0.7107
_diffrn_reflns_av_R_equivalents 0.049
_diffrn_reflns_limit_h_max 5
_diffrn_reflns_limit_h_min 0
_diffrn_reflns_limit_k_max 12
_diffrn_reflns_limit_k_min -11
_diffrn_reflns_limit_l_max 12
_diffrn_reflns_limit_l_min -11
_diffrn_reflns_number 1782
_diffrn_reflns_theta_full 20.83
_diffrn_reflns_theta_max 20.83
_exptl_absorpt_coefficient_mu 0.068
_exptl_absorpt_correction_T_max 0.980
_exptl_absorpt_correction_T_min 0.690
_exptl_absorpt_correction_type empirical
_exptl_absorpt_process_details 'Blessing, 1995'
_exptl_crystal_colour colorless
_exptl_crystal_density_diffrn 1.121
_exptl_crystal_description blade
_exptl_crystal_size_max 0.400
_exptl_crystal_size_mid 0.090
_exptl_crystal_size_min 0.020
_refine_diff_density_max 0.19
_refine_diff_density_min -0.27
_refine_ls_extinction_method none
_refine_ls_goodness_of_fit_ref 1.384
_refine_ls_number_parameters 193
_refine_ls_number_reflns 1120
_refine_ls_R_factor_gt 0.0582
_refine_ls_shift/su_max 0.0011
_refine_ls_structure_factor_coef F
_refine_ls_weighting_details 'w = 1/[\s^2^(Fo) + 0.00022|Fo|^2^]'
_refine_ls_weighting_scheme calc
_refine_ls_wR_factor_ref 0.0702
_reflns_number_gt 1120
_reflns_number_total 1782
_reflns_threshold_expression F^2^>3.0\s(F^2^)
_cod_data_source_file ja0281129-2_s2.cif
_cod_data_source_block kt147_for_Kian_Tan
_cod_original_sg_symbol_H-M 'P -1 '
_cod_original_formula_sum 'C17 H28 N4 '
_cod_database_code 4115337

loop_
_symmetry_equiv_pos_as_xyz
x,y,z
-x,-y,-z

loop_
_atom_site_label
_atom_site_type_symbol
_atom_site_fract_x
_atom_site_fract_y
_atom_site_fract_z
_atom_site_U_iso_or_equiv
_atom_site_adp_type
_atom_site_occupancy
_atom_site_calc_flag
N(1) N 0.6172(7) 0.2463(3) 0.1829(3) 0.022(1) Uani 1.00 d
N(2) N 0.3908(7) -0.0186(4) 0.1960(3) 0.018(1) Uani 1.00 d
N(3) N 0.7298(7) -0.0476(4) 0.0826(3) 0.019(2) Uani 1.00 d
N(4) N 0.8815(7) 0.1250(4) 0.0727(3) 0.017(1) Uani 1.00 d
C(1) C 0.4635(8) 0.1711(4) 0.2174(4) 0.016(2) Uani 1.00 d
C(2) C 0.5123(8) 0.0720(4) 0.1793(4) 0.017(2) Uani 1.00 d
C(3) C 0.5268(9) -0.0895(4) 0.1370(4) 0.018(2) Uani 1.00 d
C(4) C 0.7250(9) 0.0537(5) 0.1086(4) 0.016(2) Uani 1.00 d
C(5) C 0.8145(9) 0.2177(4) 0.1149(4) 0.025(2) Uani 1.00 d
C(6) C 0.2492(8) 0.2015(4) 0.2979(4) 0.023(2) Uani 1.00 d
C(7) C 0.2934(8) 0.1548(4) 0.4196(4) 0.020(2) Uani 1.00 d
C(8) C 0.1096(8) 0.1980(4) 0.5109(4) 0.020(2) Uani 1.00 d
C(9) C -0.1319(8) 0.1843(4) 0.4973(4) 0.031(2) Uani 1.00 d
C(10) C 0.1186(9) 0.3232(5) 0.5047(4) 0.039(2) Uani 1.00 d
C(11) C 0.1597(9) 0.1261(5) 0.6258(4) 0.035(2) Uani 1.00 d
C(12) C 0.4781(8) -0.1984(4) 0.1278(4) 0.023(2) Uani 1.00 d
C(13) C 0.5862(8) -0.3012(4) 0.2095(4) 0.021(2) Uani 1.00 d
C(14) C 0.5714(8) -0.4192(4) 0.1955(4) 0.020(2) Uani 1.00 d
C(15) C 0.3193(9) -0.4317(4) 0.1978(4) 0.034(2) Uani 1.00 d
C(16) C 0.6605(10) -0.5081(5) 0.2922(4) 0.040(2) Uani 1.00 d
C(17) C 0.7142(9) -0.4415(5) 0.0846(4) 0.035(2) Uani 1.00 d
H(1) H 0.9206 0.2712 0.0941 0.0301 Uiso 1.00 calc
H(2) H 0.2100 0.2821 0.2839 0.0271 Uiso 1.00 calc
H(3) H 0.1262 0.1689 0.2872 0.0271 Uiso 1.00 calc
H(4) H 0.3040 0.0740 0.4361 0.0241 Uiso 1.00 calc
H(5) H 0.4360 0.1750 0.4239 0.0241 Uiso 1.00 calc
H(6) H -0.2427 0.2086 0.5562 0.0373 Uiso 1.00 calc
H(7) H -0.1651 0.2295 0.4262 0.0373 Uiso 1.00 calc
H(8) H -0.1371 0.1065 0.5010 0.0373 Uiso 1.00 calc
H(9) H 0.2683 0.3316 0.5124 0.0470 Uiso 1.00 calc
H(10) H 0.0843 0.3684 0.4338 0.0470 Uiso 1.00 calc
H(11) H 0.0088 0.3475 0.5639 0.0470 Uiso 1.00 calc
H(12) H 0.0468 0.1505 0.6840 0.0425 Uiso 1.00 calc
H(13) H 0.1556 0.0481 0.6296 0.0425 Uiso 1.00 calc
H(14) H 0.3078 0.1349 0.6353 0.0425 Uiso 1.00 calc
H(15) H 0.3159 -0.1975 0.1431 0.0278 Uiso 1.00 calc
H(16) H 0.5358 -0.2069 0.0528 0.0278 Uiso 1.00 calc
H(17) H 0.7447 -0.2949 0.2009 0.0247 Uiso 1.00 calc
H(18) H 0.5126 -0.2966 0.2840 0.0247 Uiso 1.00 calc
H(19) H 0.2289 -0.4200 0.2674 0.0413 Uiso 1.00 calc
H(20) H 0.2614 -0.3767 0.1369 0.0413 Uiso 1.00 calc
H(21) H 0.3124 -0.5062 0.1905 0.0413 Uiso 1.00 calc
H(22) H 0.5718 -0.4955 0.3619 0.0479 Uiso 1.00 calc
H(23) H 0.6486 -0.5819 0.2850 0.0479 Uiso 1.00 calc
H(24) H 0.8171 -0.5027 0.2906 0.0479 Uiso 1.00 calc
H(25) H 0.7021 -0.5159 0.0788 0.0425 Uiso 1.00 calc
H(26) H 0.6587 -0.3866 0.0230 0.0425 Uiso 1.00 calc
H(27) H 0.8708 -0.4360 0.0828 0.0425 Uiso 1.00 calc
H(28) H 0.820(9) -0.077(4) 0.043(4) 0.0212 Uiso 1.00 calc

loop_
_atom_site_aniso_label
_atom_site_aniso_U_11
_atom_site_aniso_U_22
_atom_site_aniso_U_33
_atom_site_aniso_U_12
_atom_site_aniso_U_13
_atom_site_aniso_U_23
N(1) 0.013(3) 0.036(3) 0.018(2) -0.002(2) -0.001(2) -0.009(2)
N(2) 0.010(3) 0.022(3) 0.020(2) 0.001(2) -0.005(2) -0.003(2)
N(3) 0.002(3) 0.038(4) 0.017(3) -0.002(2) 0.003(2) -0.010(2)
N(4) 0.008(3) 0.026(3) 0.019(3) -0.007(2) 0.000(2) -0.006(2)
C(1) 0.009(3) 0.024(4) 0.012(3) 0.008(3) -0.008(3) -0.001(3)
C(2) 0.008(3) 0.025(4) 0.015(3) 0.000(3) 0.001(3) -0.004(3)
C(3) 0.013(4) 0.023(4) 0.017(3) -0.006(3) -0.005(3) 0.001(3)
C(4) 0.013(4) 0.023(4) 0.013(3) 0.003(3) -0.007(3) -0.006(3)
C(5) 0.017(4) 0.039(4) 0.023(3) -0.011(3) -0.001(3) -0.009(3)
C(6) 0.013(3) 0.034(4) 0.020(3) 0.000(3) -0.003(3) -0.009(3)
C(7) 0.008(3) 0.033(4) 0.025(3) -0.007(3) -0.004(2) -0.011(3)
C(8) 0.010(3) 0.037(4) 0.015(3) -0.007(3) -0.001(2) -0.008(3)
C(9) 0.004(3) 0.059(4) 0.027(3) -0.005(3) 0.003(3) -0.007(3)
C(10) 0.029(4) 0.057(5) 0.035(4) -0.002(3) 0.001(3) -0.025(3)
C(11) 0.022(4) 0.060(4) 0.023(3) -0.011(3) -0.001(3) -0.007(3)
C(12) 0.010(3) 0.034(4) 0.023(3) 0.001(3) -0.003(3) -0.004(3)
C(13) 0.007(3) 0.033(4) 0.025(3) -0.008(3) -0.001(3) -0.011(3)
C(14) 0.011(3) 0.032(4) 0.022(3) -0.008(3) -0.007(3) -0.007(3)
C(15) 0.021(4) 0.045(4) 0.042(4) -0.013(3) 0.001(3) -0.016(3)
C(16) 0.038(4) 0.043(4) 0.043(4) -0.008(3) -0.022(3) -0.005(3)
C(17) 0.020(4) 0.046(4) 0.045(4) -0.007(3) 0.002(3) -0.022(3)

loop_
_atom_type_symbol
_atom_type_description
_atom_type_scat_dispersion_real
_atom_type_scat_dispersion_imag
_atom_type_scat_source
N N 0.006 0.003
;International Tables for Crystallography
(1992, Vol. C, Tables 4.2.6.8 and 6.1.1.1)
;
C C 0.003 0.002
;International Tables for Crystallography
(1992, Vol. C, Tables 4.2.6.8 and 6.1.1.1)
;
H H 0.000 0.000
;International Tables for Crystallography
(1992, Vol. C, Table 6.1.1.2)
;

loop_
_geom_angle_atom_site_label_1
_geom_angle_atom_site_label_2
_geom_angle_atom_site_label_3
_geom_angle
C(1) N(1) C(5) 117.6(4)
C(2) N(2) C(3) 105.0(4)
C(3) N(3) C(4) 107.9(4)
C(4) N(4) C(5) 111.2(4)
N(1) C(1) C(2) 119.0(4)
N(1) C(1) C(6) 117.0(4)
C(2) C(1) C(6) 124.0(5)
N(2) C(2) C(1) 132.8(4)
N(2) C(2) C(4) 110.1(4)
C(1) C(2) C(4) 117.1(5)
N(2) C(3) N(3) 111.6(4)
N(2) C(3) C(12) 126.4(4)
N(3) C(3) C(12) 122.0(5)
N(3) C(4) N(4) 128.5(4)
N(3) C(4) C(2) 105.5(4)
N(4) C(4) C(2) 126.0(5)
N(1) C(5) N(4) 129.1(4)
C(1) C(6) C(7) 109.4(4)
C(6) C(7) C(8) 115.7(4)
C(7) C(8) C(9) 110.6(4)
C(7) C(8) C(10) 110.6(4)
C(7) C(8) C(11) 107.7(4)
C(9) C(8) C(10) 109.6(4)
C(9) C(8) C(11) 108.9(4)
C(10) C(8) C(11) 109.3(4)
C(3) C(12) C(13) 113.6(4)
C(12) C(13) C(14) 117.3(4)
C(13) C(14) C(15) 110.4(4)
C(13) C(14) C(16) 109.0(4)
C(13) C(14) C(17) 111.6(4)
C(15) C(14) C(16) 108.6(4)
C(15) C(14) C(17) 108.5(4)
C(16) C(14) C(17) 108.7(5)

loop_
_geom_bond_atom_site_label_1
_geom_bond_atom_site_label_2
_geom_bond_distance
_geom_bond_publ_flag
N(1) C(1) 1.354(6) yes
N(1) C(5) 1.348(6) yes
N(2) C(2) 1.390(6) yes
N(2) C(3) 1.332(5) yes
N(3) C(3) 1.384(6) yes
N(3) C(4) 1.357(6) yes
N(4) C(4) 1.333(6) yes
N(4) C(5) 1.334(6) yes
C(1) C(2) 1.377(6) yes
C(1) C(6) 1.507(6) yes
C(2) C(4) 1.406(6) yes
C(3) C(12) 1.457(6) yes
C(6) C(7) 1.530(7) yes
C(7) C(8) 1.534(6) yes
C(8) C(9) 1.538(7) yes
C(8) C(10) 1.528(7) yes
C(8) C(11) 1.526(7) yes
C(12) C(13) 1.528(7) yes
C(13) C(14) 1.522(6) yes
C(14) C(15) 1.543(7) yes
C(14) C(16) 1.510(7) yes
C(14) C(17) 1.525(6) yes

loop_
_geom_contact_atom_site_label_1
_geom_contact_atom_site_label_2
_geom_contact_distance
_geom_contact_site_symmetry_2
N(2) N(3) 3.538(6) 2_655
N(3) N(4) 2.882(6) 2_755
N(3) C(3) 3.319(6) 2_655
N(4) C(12) 3.465(6) 2_655
C(2) C(11) 3.570(8) 2_656
C(3) C(4) 3.571(7) 2_655
C(3) C(3) 3.577(9) 2_655
C(4) C(12) 3.349(7) 2_655
C(4) C(11) 3.579(7) 2_656

loop_
_geom_torsion_atom_site_label_1
_geom_torsion_atom_site_label_2
_geom_torsion_atom_site_label_3
_geom_torsion_atom_site_label_4
_geom_torsion
N(1) C(1) C(2) N(2) -178.0(5)
N(1) C(1) C(2) C(4) 1.8(6)
N(1) C(1) C(6) C(7) -89.3(5)
N(1) C(5) N(4) C(4) -1.6(7)
N(2) C(2) C(1) C(6) 3.2(8)
N(2) C(2) C(4) N(3) 0.4(5)
N(2) C(2) C(4) N(4) 178.1(4)
N(2) C(3) N(3) C(4) 0.6(5)
N(2) C(3) C(12) C(13) -96.9(6)
N(3) C(3) N(2) C(2) -0.3(5)
N(3) C(3) C(12) C(13) 82.9(5)
N(3) C(4) N(4) C(5) 178.7(5)
N(3) C(4) C(2) C(1) -179.5(4)
N(4) C(4) N(3) C(3) -178.2(4)
N(4) C(4) C(2) C(1) -1.8(7)
N(4) C(5) N(1) C(1) 1.8(7)
C(1) C(2) N(2) C(3) 179.8(5)
C(1) C(6) C(7) C(8) 168.5(4)
C(2) N(2) C(3) C(12) 179.4(5)
C(2) C(1) N(1) C(5) -1.8(6)
C(2) C(1) C(6) C(7) 89.5(5)
C(2) C(4) N(3) C(3) -0.5(5)
C(2) C(4) N(4) C(5) 1.5(6)
C(3) N(2) C(2) C(4) 0.0(5)
C(3) C(12) C(13) C(14) -172.2(4)
C(4) N(3) C(3) C(12) -179.2(4)
C(4) C(2) C(1) C(6) -177.0(4)
C(5) N(1) C(1) C(6) 177.0(4)
C(6) C(7) C(8) C(9) 50.6(6)
C(6) C(7) C(8) C(10) -71.1(5)
C(6) C(7) C(8) C(11) 169.5(4)
C(12) C(13) C(14) C(15) -53.8(5)
C(12) C(13) C(14) C(16) -173.0(4)
C(12) C(13) C(14) C(17) 67.0(6)
